data_4319969
loop_
_publ_author_name
'Eva Witt'
'Douglas W. Stephan'

_publ_section_title
;
 Synthesis and Characterization of Cyclopentadienyl
 Titanium(Aryloxide)Sulfide Complexes
;
_journal_name_full 'Inorganic Chemistry'
_journal_page_first 3824
_journal_page_last 3826
_journal_paper_doi 10.1021/ic001139d
_journal_volume 40
_journal_year 2001
_chemical_formula_sum 'C32 H40 Cl Li N2 O S Ti'
_chemical_formula_weight 591.01
_space_group_IT_number 19
_symmetry_cell_setting orthorhombic
_symmetry_space_group_name_Hall 'P 2ac 2ab'
_symmetry_space_group_name_H-M 'P 21 21 21'
_atom_sites_solution_hydrogens geom
_atom_sites_solution_primary direct
_atom_sites_solution_secondary difmap
_audit_creation_method SHELXL
_cell_angle_alpha 90.00
_cell_angle_beta 90.00
_cell_angle_gamma 90.00
_cell_formula_units_Z 4
_cell_length_a 9.589(4)
_cell_length_b 16.990(6)
_cell_length_c 19.844(9)
_cell_measurement_temperature 293(2)
_cell_measurement_theta_max 25.0
_cell_measurement_theta_min 2.0
_cell_volume 3233(2)
_computing_structure_refinement 'SHELXL-93 (Sheldrick, 1993)'
_computing_structure_solution 'SHELXS-86 (Sheldrick, 1990)'
_diffrn_ambient_temperature 293(2)
_diffrn_radiation_monochromator graphite
_diffrn_radiation_source 'fine-focus sealed tube'
_diffrn_radiation_type MoK\a
_diffrn_radiation_wavelength 0.71073
_diffrn_reflns_av_R_equivalents 0.0996
_diffrn_reflns_av_sigmaI/netI 0.1388
_diffrn_reflns_limit_h_max 8
_diffrn_reflns_limit_h_min -12
_diffrn_reflns_limit_k_max 22
_diffrn_reflns_limit_k_min -22
_diffrn_reflns_limit_l_max 26
_diffrn_reflns_limit_l_min -24
_diffrn_reflns_number 15680
_diffrn_reflns_theta_max 25.00
_diffrn_reflns_theta_min 1.58
_exptl_absorpt_coefficient_mu 0.438
_exptl_absorpt_correction_T_max 0.262712
_exptl_absorpt_correction_T_min 0.151797
_exptl_absorpt_correction_type sadabs
_exptl_crystal_density_diffrn 1.214
_exptl_crystal_F_000 1248
_exptl_crystal_size_max 0.33
_exptl_crystal_size_mid 0.28
_exptl_crystal_size_min 0.27
_refine_diff_density_max 0.224
_refine_diff_density_min -0.175
_refine_diff_density_rms 0.042
_refine_ls_abs_structure_details 'Flack H D (1983), Acta Cryst. A39, 876-881'
_refine_ls_abs_structure_Flack 0.04(6)
_refine_ls_extinction_method none
_refine_ls_goodness_of_fit_all 0.810
_refine_ls_goodness_of_fit_obs 0.905
_refine_ls_matrix_type full
_refine_ls_number_parameters 352
_refine_ls_number_reflns 5562
_refine_ls_number_restraints 0
_refine_ls_restrained_S_all 0.810
_refine_ls_restrained_S_obs 0.905
_refine_ls_R_factor_all 0.1509
_refine_ls_R_factor_obs 0.0645
_refine_ls_shift/esd_max 0.124
_refine_ls_shift/esd_mean 0.023
_refine_ls_structure_factor_coef Fsqd
_refine_ls_weighting_details 'w=1/[\s^2^(Fo^2^)+(0.1000P)^2^+0.0000P] where P=(Fo^2^+2Fc^2^)/3'
_refine_ls_weighting_scheme calc
_refine_ls_wR_factor_all 0.1731
_refine_ls_wR_factor_obs 0.1340
_reflns_number_observed 2785
_reflns_number_total 5562
_reflns_observed_criterion >2sigma(I)
_cod_data_source_file ic001139d.cif
_cod_data_source_block Cp*Ti(OC6H3-2,6-i-Pr2)(S)LiCl(2,2'-bipy)
_cod_depositor_comments
;
The following automatic conversions were performed:

'_refine_ls_weighting_scheme' value 'calc
w=1/[\s^2^(Fo^2^)+(0.1000P)^2^+0.0000P] where P=(Fo^2^+2Fc^2^)/3' was
changed to 'calc'. New tag '_refine_ls_weighting_details' was
created. The value of the new tag was set to
'w=1/[\s^2^(Fo^2^)+(0.1000P)^2^+0.0000P] where P=(Fo^2^+2Fc^2^)/3'.

Automatic conversion script
Id: cif_fix_values 3143 2015-03-26 13:38:13Z robertas 
;
_cod_original_cell_volume 3232.9(23)
_cod_database_code 4319969

loop_
_symmetry_equiv_pos_as_xyz
'x, y, z'
'-x+1/2, -y, z+1/2'
'-x, y+1/2, -z+1/2'
'x+1/2, -y+1/2, -z'

loop_
_atom_site_aniso_label
_atom_site_aniso_U_11
_atom_site_aniso_U_22
_atom_site_aniso_U_33
_atom_site_aniso_U_23
_atom_site_aniso_U_13
_atom_site_aniso_U_12
Ti1 0.0426(7) 0.0396(6) 0.0632(8) -0.0002(6) -0.0034(7) -0.0029(6)
S1 0.0586(11) 0.0499(10) 0.0976(15) 0.0181(9) -0.0045(12) -0.0054(9)
Cl1 0.0517(11) 0.0605(12) 0.115(2) -0.0032(12) 0.0091(11) 0.0020(9)
N1 0.086(5) 0.080(5) 0.089(5) -0.001(4) -0.026(4) -0.010(4)
N2 0.061(4) 0.054(3) 0.098(5) 0.010(3) 0.001(4) -0.008(3)
O1 0.047(3) 0.056(3) 0.066(3) -0.007(2) -0.010(2) 0.004(2)
C1 0.045(4) 0.047(4) 0.064(5) -0.006(4) 0.009(4) -0.008(3)
C2 0.058(4) 0.057(4) 0.055(5) 0.004(4) -0.004(4) -0.016(4)
C3 0.040(4) 0.047(4) 0.069(5) -0.003(4) -0.005(4) -0.004(3)
C4 0.051(5) 0.041(4) 0.047(4) -0.004(3) 0.001(3) -0.017(3)
C5 0.047(4) 0.036(3) 0.063(5) 0.004(3) 0.001(3) -0.004(3)
C6 0.096(6) 0.074(5) 0.096(6) -0.023(4) 0.034(6) -0.017(5)
C7 0.091(7) 0.094(6) 0.082(6) 0.025(5) -0.028(5) -0.031(5)
C8 0.051(5) 0.075(5) 0.125(7) -0.008(5) -0.017(5) 0.009(4)
C9 0.071(6) 0.073(5) 0.061(5) -0.011(4) 0.009(4) -0.010(4)
C10 0.075(5) 0.050(4) 0.105(6) 0.018(4) 0.007(5) 0.011(5)
C11 0.051(5) 0.053(4) 0.048(4) 0.006(3) 0.004(3) -0.010(3)
C12 0.056(5) 0.072(5) 0.061(5) 0.005(4) -0.006(4) -0.005(4)
C13 0.062(6) 0.101(7) 0.069(6) -0.011(5) -0.024(4) -0.016(5)
C14 0.125(9) 0.088(7) 0.087(7) -0.038(6) -0.006(6) -0.011(7)
C15 0.082(6) 0.086(6) 0.100(7) -0.022(5) -0.005(6) 0.015(5)
C16 0.073(6) 0.044(4) 0.055(5) -0.011(3) 0.011(4) 0.002(4)
C17 0.056(5) 0.112(8) 0.073(6) 0.006(5) -0.024(4) 0.026(5)
C18 0.054(7) 0.197(13) 0.251(14) 0.001(12) -0.015(7) 0.020(7)
C19 0.123(10) 0.107(9) 0.202(14) 0.049(9) -0.017(9) 0.019(7)
C20 0.060(5) 0.060(4) 0.084(5) -0.006(4) -0.005(5) 0.015(4)
C21 0.111(8) 0.098(7) 0.130(9) 0.033(6) 0.008(7) 0.019(6)
C22 0.070(7) 0.116(8) 0.135(9) 0.022(7) 0.017(6) 0.012(6)
C23 0.125(10) 0.113(9) 0.112(10) -0.025(8) -0.047(8) 0.001(7)
C24 0.175(14) 0.112(10) 0.085(8) -0.004(7) 0.003(9) 0.032(10)
C25 0.141(11) 0.101(9) 0.134(11) 0.020(8) 0.056(9) -0.018(8)
C26 0.112(9) 0.081(7) 0.103(8) -0.014(6) 0.027(6) -0.018(6)
C27 0.052(5) 0.052(4) 0.077(6) 0.018(4) -0.002(4) -0.008(4)
C28 0.058(5) 0.048(4) 0.079(6) 0.024(4) -0.009(4) -0.011(4)
C29 0.075(5) 0.064(4) 0.078(6) 0.007(4) -0.020(5) -0.022(4)
C30 0.102(8) 0.066(5) 0.091(7) 0.000(5) -0.024(6) -0.014(5)
C31 0.106(8) 0.080(6) 0.089(7) -0.005(5) -0.016(6) 0.011(6)
C32 0.074(7) 0.090(7) 0.107(8) 0.025(6) 0.027(5) 0.006(5)
Li1 0.069(9) 0.059(8) 0.160(15) 0.013(8) -0.040(9) -0.022(7)

loop_
_atom_site_label
_atom_site_type_symbol
_atom_site_fract_x
_atom_site_fract_y
_atom_site_fract_z
_atom_site_U_iso_or_equiv
_atom_site_thermal_displace_type
_atom_site_occupancy
_atom_site_calc_flag
_atom_site_refinement_flags
_atom_site_disorder_group
Ti1 Ti 0.07596(12) 0.43477(6) 0.03955(6) 0.0485(3) Uani 1 d . .
S1 S 0.0711(2) 0.54516(9) -0.02093(10) 0.0687(5) Uani 1 d . .
Cl1 Cl 0.3054(2) 0.39654(11) 0.01822(11) 0.0757(6) Uani 1 d . .
N1 N 0.4664(7) 0.5726(4) -0.0702(4) 0.085(2) Uani 1 d . .
N2 N 0.4177(7) 0.6218(3) 0.0540(4) 0.071(2) Uani 1 d . .
O1 O 0.0869(5) 0.4668(2) 0.1284(2) 0.0563(11) Uani 1 d . .
C1 C 0.0003(7) 0.3181(4) -0.0184(4) 0.052(2) Uani 1 d . .
C2 C -0.0933(7) 0.3783(4) -0.0345(3) 0.057(2) Uani 1 d . .
C3 C -0.1614(6) 0.4002(4) 0.0258(4) 0.052(2) Uani 1 d . .
C4 C -0.1091(7) 0.3532(4) 0.0790(3) 0.046(2) Uani 1 d . .
C5 C -0.0074(7) 0.3032(3) 0.0505(4) 0.049(2) Uani 1 d . .
C6 C 0.0842(10) 0.2717(4) -0.0689(4) 0.088(3) Uani 1 d . .
H6A H 0.0718(10) 0.2940(4) -0.1129(4) 0.133 Uiso 1 calc R .
H6B H 0.0531(10) 0.2180(4) -0.0690(4) 0.133 Uiso 1 calc R .
H6C H 0.1811(10) 0.2736(4) -0.0568(4) 0.133 Uiso 1 calc R .
C7 C -0.1294(9) 0.4094(5) -0.1034(4) 0.089(3) Uani 1 d . .
H7A H -0.1967(9) 0.4509(5) -0.0992(4) 0.134 Uiso 1 calc R .
H7B H -0.1676(9) 0.3677(5) -0.1303(4) 0.134 Uiso 1 calc R .
H7C H -0.0467(9) 0.4295(5) -0.1247(4) 0.134 Uiso 1 calc R .
C8 C -0.2789(7) 0.4595(4) 0.0325(5) 0.084(2) Uani 1 d . .
H8A H -0.3065(7) 0.4632(4) 0.0789(5) 0.126 Uiso 1 calc R .
H8B H -0.3569(7) 0.4427(4) 0.0058(5) 0.126 Uiso 1 calc R .
H8C H -0.2476(7) 0.5100(4) 0.0171(5) 0.126 Uiso 1 calc R .
C9 C -0.1528(8) 0.3541(4) 0.1512(4) 0.068(2) Uani 1 d . .
H9A H -0.2232(8) 0.3936(4) 0.1577(4) 0.102 Uiso 1 calc R .
H9B H -0.0736(8) 0.3658(4) 0.1791(4) 0.102 Uiso 1 calc R .
H9C H -0.1896(8) 0.3035(4) 0.1633(4) 0.102 Uiso 1 calc R .
C10 C 0.0763(8) 0.2414(4) 0.0872(4) 0.077(2) Uani 1 d . .
H10A H 0.0529(8) 0.2423(4) 0.1343(4) 0.115 Uiso 1 calc R .
H10B H 0.1739(8) 0.2521(4) 0.0818(4) 0.115 Uiso 1 calc R .
H10C H 0.0552(8) 0.1904(4) 0.0690(4) 0.115 Uiso 1 calc R .
C11 C 0.1221(7) 0.5138(4) 0.1809(3) 0.051(2) Uani 1 d . .
C12 C 0.2375(8) 0.4937(5) 0.2205(4) 0.063(2) Uani 1 d . .
C13 C 0.2715(8) 0.5440(5) 0.2726(4) 0.077(2) Uani 1 d . .
H13A H 0.3461(8) 0.5315(5) 0.3005(4) 0.093 Uiso 1 calc R .
C14 C 0.1984(12) 0.6114(6) 0.2841(5) 0.100(3) Uani 1 d . .
H14A H 0.2271(12) 0.6459(6) 0.3178(5) 0.120 Uiso 1 calc R .
C15 C 0.0827(11) 0.6285(5) 0.2463(5) 0.089(2) Uani 1 d . .
H15A H 0.0300(11) 0.6728(5) 0.2567(5) 0.107 Uiso 1 calc R .
C16 C 0.0431(8) 0.5815(4) 0.1932(3) 0.057(2) Uani 1 d . .
C17 C 0.3151(8) 0.4175(6) 0.2081(4) 0.081(3) Uani 1 d . .
H17A H 0.3014(8) 0.4032(6) 0.1607(4) 0.097 Uiso 1 calc R .
C18 C 0.4713(10) 0.4209(8) 0.2208(7) 0.167(5) Uani 1 d . .
H18A H 0.5118(10) 0.3703(8) 0.2118(7) 0.251 Uiso 1 calc R .
H18B H 0.4881(10) 0.4351(8) 0.2669(7) 0.251 Uiso 1 calc R .
H18C H 0.5126(10) 0.4595(8) 0.1917(7) 0.251 Uiso 1 calc R .
C19 C 0.2518(11) 0.3520(6) 0.2511(6) 0.144(5) Uani 1 d . .
H19A H 0.3014(11) 0.3038(6) 0.2433(6) 0.216 Uiso 1 calc R .
H19B H 0.1555(11) 0.3451(6) 0.2392(6) 0.216 Uiso 1 calc R .
H19C H 0.2585(11) 0.3659(6) 0.2979(6) 0.216 Uiso 1 calc R .
C20 C -0.0824(8) 0.6033(4) 0.1525(4) 0.068(2) Uani 1 d . .
H20A H -0.0928(8) 0.5635(4) 0.1172(4) 0.082 Uiso 1 calc R .
C21 C -0.0642(11) 0.6824(5) 0.1178(5) 0.113(3) Uani 1 d . .
H21A H -0.1466(11) 0.6945(5) 0.0924(5) 0.170 Uiso 1 calc R .
H21B H 0.0146(11) 0.6801(5) 0.0881(5) 0.170 Uiso 1 calc R .
H21C H -0.0492(11) 0.7225(5) 0.1511(5) 0.170 Uiso 1 calc R .
C22 C -0.2170(9) 0.6030(6) 0.1940(5) 0.107(3) Uani 1 d . .
H22A H -0.2941(9) 0.6173(6) 0.1656(5) 0.161 Uiso 1 calc R .
H22B H -0.2091(9) 0.6402(6) 0.2302(5) 0.161 Uiso 1 calc R .
H22C H -0.2323(9) 0.5514(6) 0.2121(5) 0.161 Uiso 1 calc R .
C23 C 0.4980(14) 0.5413(7) -0.1292(7) 0.117(4) Uani 1 d . .
H23A H 0.4398(14) 0.5021(7) -0.1459(7) 0.140 Uiso 1 calc R .
C24 C 0.6111(18) 0.5628(8) -0.1675(6) 0.124(4) Uani 1 d . .
H24A H 0.6290(18) 0.5394(8) -0.2090(6) 0.148 Uiso 1 calc R .
C25 C 0.6943(14) 0.6188(7) -0.1426(7) 0.125(4) Uani 1 d . .
H25A H 0.7714(14) 0.6353(7) -0.1673(7) 0.150 Uiso 1 calc R .
C26 C 0.6675(11) 0.6521(5) -0.0815(6) 0.099(3) Uani 1 d . .
H26A H 0.7272(11) 0.6897(5) -0.0634(6) 0.118 Uiso 1 calc R .
C27 C 0.5519(8) 0.6290(4) -0.0477(4) 0.060(2) Uani 1 d . .
C28 C 0.5139(7) 0.6626(4) 0.0189(4) 0.062(2) Uani 1 d . .
C29 C 0.5681(8) 0.7325(4) 0.0432(4) 0.073(2) Uani 1 d . .
H29A H 0.6290(8) 0.7619(4) 0.0168(4) 0.087 Uiso 1 calc R .
C30 C 0.5320(10) 0.7581(5) 0.1056(5) 0.086(3) Uani 1 d . .
H30A H 0.5704(10) 0.8040(5) 0.1230(5) 0.103 Uiso 1 calc R .
C31 C 0.4387(11) 0.7156(6) 0.1424(5) 0.091(3) Uani 1 d . .
H31A H 0.4127(11) 0.7321(6) 0.1853(5) 0.110 Uiso 1 calc R .
C32 C 0.3840(9) 0.6485(6) 0.1157(5) 0.090(3) Uani 1 d . .
H32A H 0.3205(9) 0.6198(6) 0.1413(5) 0.108 Uiso 1 calc R .
Li1 Li 0.3250(15) 0.5363(8) -0.0030(9) 0.096(5) Uani 1 d . .

loop_
_atom_type_symbol
_atom_type_description
_atom_type_scat_dispersion_real
_atom_type_scat_dispersion_imag
_atom_type_scat_source
C C 0.0033 0.0016 'International Tables Vol C Tables 4.2.6.8 and 6.1.1.4'
H H 0.0000 0.0000 'International Tables Vol C Tables 4.2.6.8 and 6.1.1.4'
Li Li -0.0003 0.0001 'International Tables Vol C Tables 4.2.6.8 and 6.1.1.4'
N N 0.0061 0.0033 'International Tables Vol C Tables 4.2.6.8 and 6.1.1.4'
S S 0.1246 0.1234 'International Tables Vol C Tables 4.2.6.8 and 6.1.1.4'
Cl Cl 0.1484 0.1585 'International Tables Vol C Tables 4.2.6.8 and 6.1.1.4'
Ti Ti 0.2776 0.4457 'International Tables Vol C Tables 4.2.6.8 and 6.1.1.4'
O O 0.0106 0.0060 'International Tables Vol C Tables 4.2.6.8 and 6.1.1.4'

loop_
_geom_angle_atom_site_label_1
_geom_angle_atom_site_label_2
_geom_angle_atom_site_label_3
_geom_angle
_geom_angle_site_symmetry_1
_geom_angle_site_symmetry_3
_geom_angle_publ_flag
O1 Ti1 S1 105.50(14) . . ?
O1 Ti1 Cl1 101.6(2) . . ?
S1 Ti1 Cl1 98.99(9) . . ?
O1 Ti1 C3 103.8(2) . . ?
S1 Ti1 C3 97.3(2) . . ?
Cl1 Ti1 C3 144.8(2) . . ?
O1 Ti1 C4 84.3(2) . . ?
S1 Ti1 C4 130.6(2) . . ?
Cl1 Ti1 C4 126.9(2) . . ?
C3 Ti1 C4 34.7(2) . . ?
O1 Ti1 C5 102.0(2) . . ?
S1 Ti1 C5 146.3(2) . . ?
Cl1 Ti1 C5 94.1(2) . . ?
C3 Ti1 C5 57.0(2) . . ?
C4 Ti1 C5 34.5(2) . . ?
O1 Ti1 C2 138.0(2) . . ?
S1 Ti1 C2 89.6(2) . . ?
Cl1 Ti1 C2 114.6(2) . . ?
C3 Ti1 C2 34.6(2) . . ?
C4 Ti1 C2 57.6(2) . . ?
C5 Ti1 C2 56.8(2) . . ?
O1 Ti1 C1 135.8(2) . . ?
S1 Ti1 C1 115.5(2) . . ?
Cl1 Ti1 C1 88.2(2) . . ?
C3 Ti1 C1 56.6(2) . . ?
C4 Ti1 C1 56.9(2) . . ?
C5 Ti1 C1 33.8(2) . . ?
C2 Ti1 C1 33.9(2) . . ?
O1 Ti1 Li1 93.0(4) . . ?
S1 Ti1 Li1 52.7(3) . . ?
Cl1 Ti1 Li1 51.1(3) . . ?
C3 Ti1 Li1 149.0(3) . . ?
C4 Ti1 Li1 176.2(3) . . ?
C5 Ti1 Li1 144.5(3) . . ?
C2 Ti1 Li1 125.8(4) . . ?
C1 Ti1 Li1 124.6(4) . . ?
Ti1 S1 Li1 81.4(3) . . ?
Ti1 Cl1 Li1 80.3(4) . . ?
C23 N1 C27 116.3(9) . . ?
C23 N1 Li1 128.5(9) . . ?
C27 N1 Li1 114.5(8) . . ?
C32 N2 C28 117.5(7) . . ?
C32 N2 Li1 129.7(8) . . ?
C28 N2 Li1 112.2(7) . . ?
C11 O1 Ti1 157.1(4) . . ?
C5 C1 C2 108.9(6) . . ?
C5 C1 C6 125.8(7) . . ?
C2 C1 C6 125.0(7) . . ?
C5 C1 Ti1 72.3(4) . . ?
C2 C1 Ti1 72.5(4) . . ?
C6 C1 Ti1 126.0(5) . . ?
C1 C2 C3 107.2(6) . . ?
C1 C2 C7 127.8(7) . . ?
C3 C2 C7 124.8(7) . . ?
C1 C2 Ti1 73.6(4) . . ?
C3 C2 Ti1 71.8(4) . . ?
C7 C2 Ti1 125.0(4) . . ?
C2 C3 C4 108.7(6) . . ?
C2 C3 C8 126.3(7) . . ?
C4 C3 C8 124.8(7) . . ?
C2 C3 Ti1 73.7(4) . . ?
C4 C3 Ti1 73.3(3) . . ?
C8 C3 Ti1 122.7(4) . . ?
C5 C4 C3 106.5(6) . . ?
C5 C4 C9 125.8(6) . . ?
C3 C4 C9 127.7(6) . . ?
C5 C4 Ti1 72.8(3) . . ?
C3 C4 Ti1 72.0(3) . . ?
C9 C4 Ti1 121.2(4) . . ?
C1 C5 C4 108.7(6) . . ?
C1 C5 C10 125.0(6) . . ?
C4 C5 C10 126.3(7) . . ?
C1 C5 Ti1 73.9(4) . . ?
C4 C5 Ti1 72.7(3) . . ?
C10 C5 Ti1 121.2(4) . . ?
O1 C11 C12 119.0(6) . . ?
O1 C11 C16 118.9(6) . . ?
C12 C11 C16 122.1(7) . . ?
C13 C12 C11 117.1(8) . . ?
C13 C12 C17 122.4(7) . . ?
C11 C12 C17 120.4(7) . . ?
C14 C13 C12 121.7(8) . . ?
C13 C14 C15 120.1(8) . . ?
C14 C15 C16 121.4(8) . . ?
C15 C16 C11 117.4(7) . . ?
C15 C16 C20 119.4(7) . . ?
C11 C16 C20 123.1(6) . . ?
C12 C17 C18 115.1(9) . . ?
C12 C17 C19 109.7(7) . . ?
C18 C17 C19 109.1(8) . . ?
C16 C20 C21 111.8(7) . . ?
C16 C20 C22 112.8(6) . . ?
C21 C20 C22 110.1(7) . . ?
N1 C23 C24 124.3(11) . . ?
C25 C24 C23 117.2(11) . . ?
C24 C25 C26 120.8(11) . . ?
C27 C26 C25 118.3(10) . . ?
N1 C27 C26 123.1(9) . . ?
N1 C27 C28 114.9(7) . . ?
C26 C27 C28 122.0(8) . . ?
N2 C28 C29 121.3(8) . . ?
N2 C28 C27 115.5(6) . . ?
C29 C28 C27 123.2(7) . . ?
C30 C29 C28 119.7(8) . . ?
C29 C30 C31 119.2(8) . . ?
C32 C31 C30 119.2(9) . . ?
N2 C32 C31 122.9(8) . . ?
N1 Li1 N2 81.6(5) . . ?
N1 Li1 Cl1 118.1(8) . . ?
N2 Li1 Cl1 129.5(7) . . ?
N1 Li1 S1 123.7(7) . . ?
N2 Li1 S1 117.8(7) . . ?
Cl1 Li1 S1 90.5(4) . . ?
N1 Li1 Ti1 152.4(8) . . ?
N2 Li1 Ti1 125.9(8) . . ?
Cl1 Li1 Ti1 48.6(2) . . ?
S1 Li1 Ti1 45.9(2) . . ?

loop_
_geom_bond_atom_site_label_1
_geom_bond_atom_site_label_2
_geom_bond_distance
_geom_bond_site_symmetry_2
_geom_bond_publ_flag
Ti1 O1 1.849(4) . ?
Ti1 S1 2.227(2) . ?
Ti1 Cl1 2.333(2) . ?
Ti1 C3 2.366(6) . ?
Ti1 C4 2.384(6) . ?
Ti1 C5 2.384(6) . ?
Ti1 C2 2.390(7) . ?
Ti1 C1 2.404(6) . ?
Ti1 Li1 3.064(14) . ?
S1 Li1 2.465(14) . ?
Cl1 Li1 2.419(13) . ?
N1 C23 1.322(12) . ?
N1 C27 1.337(9) . ?
N1 Li1 2.00(2) . ?
N2 C32 1.344(10) . ?
N2 C28 1.346(9) . ?
N2 Li1 2.05(2) . ?
O1 C11 1.355(7) . ?
C1 C5 1.393(9) . ?
C1 C2 1.398(9) . ?
C1 C6 1.507(9) . ?
C2 C3 1.414(9) . ?
C2 C7 1.506(9) . ?
C3 C4 1.416(9) . ?
C3 C8 1.517(9) . ?
C4 C5 1.413(8) . ?
C4 C9 1.492(9) . ?
C5 C10 1.509(9) . ?
C11 C12 1.399(9) . ?
C11 C16 1.399(9) . ?
C12 C13 1.380(10) . ?
C12 C17 1.514(11) . ?
C13 C14 1.363(12) . ?
C14 C15 1.371(12) . ?
C15 C16 1.375(10) . ?
C16 C20 1.495(10) . ?
C17 C18 1.519(12) . ?
C17 C19 1.528(12) . ?
C20 C21 1.520(10) . ?
C20 C22 1.530(11) . ?
C23 C24 1.37(2) . ?
C24 C25 1.34(2) . ?
C25 C26 1.362(14) . ?
C26 C27 1.353(11) . ?
C27 C28 1.487(10) . ?
C28 C29 1.384(9) . ?
C29 C30 1.357(10) . ?
C30 C31 1.362(12) . ?
C31 C32 1.362(12) . ?
